data_4026365
loop_
_publ_author_name
'Juan Xing'
'Xiao-Rong Wang'
'Cai-Xia Yan'
'Ying Cheng'

_publ_section_title
;
 Interaction of \b-Lactam Carbenes with 3,6-Diphenyltetrazines: A
 Five-Step Cascade Reaction for the Direct Construction of
 Indeno[2,1-b]pyrrol-2-ones
;
_journal_name_full 'Journal of Organic Chemistry'
_journal_page_first 4746
_journal_page_last 4752
_journal_paper_doi 10.1021/jo200499u
_journal_volume 76
_journal_year 2011
_chemical_formula_sum 'C25 H19 Cl2 N O'
_chemical_formula_weight 420.31
_chemical_name_systematic
;
 ?
;
_space_group_IT_number 2
_symmetry_cell_setting triclinic
_symmetry_space_group_name_Hall '-P 1'
_symmetry_space_group_name_H-M 'P -1'
_atom_sites_solution_hydrogens geom
_atom_sites_solution_primary direct
_atom_sites_solution_secondary difmap
_audit_creation_method SHELXL-97
_cell_angle_alpha 101.788(2)
_cell_angle_beta 113.095(2)
_cell_angle_gamma 99.135(2)
_cell_formula_units_Z 2
_cell_length_a 9.5724(13)
_cell_length_b 10.2383(15)
_cell_length_c 11.9176(16)
_cell_measurement_reflns_used 1140
_cell_measurement_temperature 150(2)
_cell_measurement_theta_max 24.80
_cell_measurement_theta_min 2.40
_cell_volume 1014.0(2)
_computing_cell_refinement 'Bruker SMART'
_computing_data_collection 'Bruker SMART'
_computing_data_reduction 'Bruker SAINT'
_computing_molecular_graphics 'Bruker SHELXTL'
_computing_publication_material 'Bruker SHELXTL'
_computing_structure_refinement 'SHELXL-97 (Sheldrick, 1997)'
_computing_structure_solution 'SHELXS-97 (Sheldrick, 1990)'
_diffrn_ambient_temperature 150(2)
_diffrn_measured_fraction_theta_full 0.990
_diffrn_measured_fraction_theta_max 0.990
_diffrn_measurement_device_type 'CCD area detector'
_diffrn_measurement_method 'phi and omega scans'
_diffrn_radiation_monochromator graphite
_diffrn_radiation_source 'fine-focus sealed tube'
_diffrn_radiation_type MoK\a
_diffrn_radiation_wavelength 0.71073
_diffrn_reflns_av_R_equivalents 0.0287
_diffrn_reflns_av_sigmaI/netI 0.0579
_diffrn_reflns_limit_h_max 11
_diffrn_reflns_limit_h_min -10
_diffrn_reflns_limit_k_max 12
_diffrn_reflns_limit_k_min -11
_diffrn_reflns_limit_l_max 8
_diffrn_reflns_limit_l_min -14
_diffrn_reflns_number 5242
_diffrn_reflns_theta_full 25.25
_diffrn_reflns_theta_max 25.25
_diffrn_reflns_theta_min 1.94
_exptl_absorpt_coefficient_mu 0.337
_exptl_absorpt_correction_T_max 0.9512
_exptl_absorpt_correction_T_min 0.8999
_exptl_absorpt_correction_type multi-scan
_exptl_absorpt_process_details SADABS
_exptl_crystal_colour Colorless
_exptl_crystal_density_diffrn 1.377
_exptl_crystal_description Block
_exptl_crystal_F_000 436
_exptl_crystal_size_max 0.32
_exptl_crystal_size_mid 0.24
_exptl_crystal_size_min 0.15
_refine_diff_density_max 0.317
_refine_diff_density_min -0.282
_refine_diff_density_rms 0.056
_refine_ls_extinction_method none
_refine_ls_goodness_of_fit_ref 1.046
_refine_ls_hydrogen_treatment constr
_refine_ls_matrix_type full
_refine_ls_number_parameters 264
_refine_ls_number_reflns 3654
_refine_ls_number_restraints 0
_refine_ls_restrained_S_all 1.046
_refine_ls_R_factor_all 0.0639
_refine_ls_R_factor_gt 0.0460
_refine_ls_shift/su_max 0.001
_refine_ls_shift/su_mean 0.000
_refine_ls_structure_factor_coef Fsqd
_refine_ls_weighting_details 'calc w=1/[\s^2^(Fo^2^)+(0.0437P)^2^+0.1866P] where P=(Fo^2^+2Fc^2^)/3'
_refine_ls_weighting_scheme calc
_refine_ls_wR_factor_gt 0.1009
_refine_ls_wR_factor_ref 0.1101
_reflns_number_gt 2777
_reflns_number_total 3654
_reflns_threshold_expression >2sigma(I)
_cod_data_source_file jo200499u_si_003.cif
_cod_data_source_block 110415a_0m
_cod_database_code 4026365

loop_
_symmetry_equiv_pos_as_xyz
'x, y, z'
'-x, -y, -z'

loop_
_atom_site_label
_atom_site_type_symbol
_atom_site_fract_x
_atom_site_fract_y
_atom_site_fract_z
_atom_site_U_iso_or_equiv
_atom_site_adp_type
_atom_site_occupancy
_atom_site_symmetry_multiplicity
_atom_site_calc_flag
_atom_site_refinement_flags
C1 C 1.3607(3) 0.9973(2) 1.2880(2) 0.0221(5) Uani 1 1 d .
C2 C 1.3080(3) 1.0061(2) 1.3813(2) 0.0238(6) Uani 1 1 d .
H2 H 1.3739 1.0643 1.4656 0.029 Uiso 1 1 calc R
C3 C 1.1572(3) 0.9288(2) 1.3506(2) 0.0227(6) Uani 1 1 d .
H3 H 1.1199 0.9334 1.4140 0.027 Uiso 1 1 calc R
C4 C 1.0631(3) 0.8459(2) 1.2275(2) 0.0208(5) Uani 1 1 d .
C5 C 1.1200(3) 0.8349(2) 1.1341(2) 0.0214(5) Uani 1 1 d .
C6 C 1.2694(3) 0.9112(2) 1.1638(2) 0.0210(5) Uani 1 1 d .
H6 H 1.3084 0.9050 1.1014 0.025 Uiso 1 1 calc R
C7 C 0.9948(3) 0.7417(2) 1.0098(2) 0.0200(5) Uani 1 1 d .
C8 C 1.0071(3) 0.7215(2) 0.8878(2) 0.0204(5) Uani 1 1 d .
C9 C 1.1274(3) 0.6714(3) 0.8725(2) 0.0262(6) Uani 1 1 d .
H9 H 1.2010 0.6478 0.9409 0.031 Uiso 1 1 calc R
C10 C 1.1424(3) 0.6552(3) 0.7599(2) 0.0289(6) Uani 1 1 d .
H10 H 1.2245 0.6201 0.7505 0.035 Uiso 1 1 calc R
C11 C 1.0357(3) 0.6911(3) 0.6613(2) 0.0246(6) Uani 1 1 d .
C12 C 0.9148(3) 0.7408(3) 0.6728(2) 0.0250(6) Uani 1 1 d .
H12 H 0.8419 0.7645 0.6042 0.030 Uiso 1 1 calc R
C13 C 0.9012(3) 0.7556(2) 0.7859(2) 0.0227(6) Uani 1 1 d .
H13 H 0.8179 0.7896 0.7942 0.027 Uiso 1 1 calc R
C14 C 0.8714(3) 0.6964(2) 1.0328(2) 0.0196(5) Uani 1 1 d .
C15 C 0.6273(3) 0.6832(2) 1.0266(2) 0.0221(5) Uani 1 1 d .
C16 C 0.7478(3) 0.7907(2) 1.1532(2) 0.0229(6) Uani 1 1 d .
C17 C 0.7015(3) 0.7825(3) 1.2607(2) 0.0317(6) Uani 1 1 d .
H17A H 0.5967 0.7980 1.2383 0.048 Uiso 1 1 calc R
H17B H 0.7783 0.8533 1.3395 0.048 Uiso 1 1 calc R
H17C H 0.6996 0.6907 1.2733 0.048 Uiso 1 1 calc R
C18 C 0.7535(3) 0.9333(3) 1.1300(3) 0.0302(6) Uani 1 1 d .
H18A H 0.7873 0.9363 1.0627 0.045 Uiso 1 1 calc R
H18B H 0.8282 1.0053 1.2089 0.045 Uiso 1 1 calc R
H18C H 0.6485 0.9492 1.1038 0.045 Uiso 1 1 calc R
C19 C 0.9006(3) 0.7483(2) 1.1684(2) 0.0210(5) Uani 1 1 d .
H19 H 0.9055 0.6694 1.2061 0.025 Uiso 1 1 calc R
C20 C 0.6390(3) 0.5470(2) 0.8311(2) 0.0211(5) Uani 1 1 d .
C21 C 0.5059(3) 0.5665(2) 0.7400(2) 0.0236(6) Uani 1 1 d .
H21 H 0.4625 0.6393 0.7623 0.028 Uiso 1 1 calc R
C22 C 0.4370(3) 0.4797(3) 0.6169(2) 0.0268(6) Uani 1 1 d .
H22 H 0.3441 0.4910 0.5548 0.032 Uiso 1 1 calc R
C23 C 0.5025(3) 0.3762(3) 0.5833(2) 0.0273(6) Uani 1 1 d .
H23 H 0.4549 0.3168 0.4983 0.033 Uiso 1 1 calc R
C24 C 0.6376(3) 0.3591(3) 0.6736(2) 0.0266(6) Uani 1 1 d .
H24 H 0.6839 0.2893 0.6501 0.032 Uiso 1 1 calc R
C25 C 0.7051(3) 0.4435(2) 0.7980(2) 0.0239(6) Uani 1 1 d .
H25 H 0.7964 0.4306 0.8604 0.029 Uiso 1 1 calc R
Cl1 Cl 1.54790(7) 1.09790(6) 1.32750(6) 0.02980(19) Uani 1 1 d .
Cl2 Cl 1.05890(8) 0.67957(8) 0.52173(6) 0.0386(2) Uani 1 1 d .
N1 N 0.7103(2) 0.6360(2) 0.95890(19) 0.0220(5) Uani 1 1 d .
O1 O 0.48611(19) 0.65019(18) 0.98742(17) 0.0300(4) Uani 1 1 d .

loop_
_atom_site_aniso_label
_atom_site_aniso_U_11
_atom_site_aniso_U_22
_atom_site_aniso_U_33
_atom_site_aniso_U_23
_atom_site_aniso_U_13
_atom_site_aniso_U_12
C1 0.0174(13) 0.0186(13) 0.0272(14) 0.0073(11) 0.0064(11) 0.0050(10)
C2 0.0218(13) 0.0213(13) 0.0222(14) 0.0037(11) 0.0043(11) 0.0075(11)
C3 0.0256(14) 0.0247(13) 0.0219(14) 0.0068(11) 0.0130(11) 0.0105(11)
C4 0.0193(13) 0.0198(13) 0.0258(14) 0.0091(11) 0.0101(11) 0.0080(10)
C5 0.0207(13) 0.0225(13) 0.0230(13) 0.0093(11) 0.0082(11) 0.0111(11)
C6 0.0180(13) 0.0243(13) 0.0223(13) 0.0084(11) 0.0085(11) 0.0082(10)
C7 0.0166(12) 0.0201(13) 0.0222(13) 0.0052(10) 0.0072(10) 0.0064(10)
C8 0.0182(13) 0.0206(13) 0.0188(13) 0.0027(10) 0.0066(10) 0.0044(10)
C9 0.0198(13) 0.0357(15) 0.0251(14) 0.0107(12) 0.0092(11) 0.0116(11)
C10 0.0229(14) 0.0368(16) 0.0301(15) 0.0078(12) 0.0144(12) 0.0118(12)
C11 0.0266(14) 0.0237(13) 0.0224(14) 0.0037(11) 0.0129(12) 0.0021(11)
C12 0.0229(14) 0.0258(14) 0.0214(14) 0.0075(11) 0.0050(11) 0.0052(11)
C13 0.0197(13) 0.0229(13) 0.0250(14) 0.0058(11) 0.0085(11) 0.0093(10)
C14 0.0195(13) 0.0165(12) 0.0210(13) 0.0034(10) 0.0072(11) 0.0071(10)
C15 0.0219(14) 0.0192(13) 0.0271(14) 0.0076(11) 0.0121(11) 0.0061(10)
C16 0.0211(13) 0.0219(13) 0.0272(14) 0.0056(11) 0.0126(11) 0.0068(11)
C17 0.0304(15) 0.0356(16) 0.0319(16) 0.0065(12) 0.0195(13) 0.0048(12)
C18 0.0302(15) 0.0247(14) 0.0383(16) 0.0073(12) 0.0175(13) 0.0102(12)
C19 0.0205(13) 0.0210(13) 0.0242(14) 0.0068(10) 0.0120(11) 0.0066(10)
C20 0.0197(13) 0.0183(12) 0.0228(14) 0.0037(10) 0.0094(11) 0.0012(10)
C21 0.0192(13) 0.0206(13) 0.0314(15) 0.0067(11) 0.0120(11) 0.0049(10)
C22 0.0225(14) 0.0309(15) 0.0261(15) 0.0123(12) 0.0087(12) 0.0047(11)
C23 0.0280(15) 0.0257(14) 0.0248(14) 0.0056(11) 0.0118(12) -0.0002(11)
C24 0.0290(15) 0.0216(13) 0.0295(15) 0.0047(11) 0.0144(12) 0.0074(11)
C25 0.0206(13) 0.0229(13) 0.0295(15) 0.0095(11) 0.0110(11) 0.0072(11)
Cl1 0.0212(3) 0.0272(4) 0.0337(4) 0.0054(3) 0.0084(3) 0.0015(3)
Cl2 0.0450(4) 0.0455(4) 0.0289(4) 0.0108(3) 0.0219(3) 0.0069(3)
N1 0.0167(11) 0.0234(11) 0.0235(11) 0.0021(9) 0.0087(9) 0.0054(9)
O1 0.0190(10) 0.0354(11) 0.0335(11) 0.0054(8) 0.0123(8) 0.0058(8)

loop_
_atom_type_symbol
_atom_type_description
_atom_type_scat_dispersion_real
_atom_type_scat_dispersion_imag
_atom_type_scat_source
C C 0.0033 0.0016 'International Tables Vol C Tables 4.2.6.8 and 6.1.1.4'
H H 0.0000 0.0000 'International Tables Vol C Tables 4.2.6.8 and 6.1.1.4'
N N 0.0061 0.0033 'International Tables Vol C Tables 4.2.6.8 and 6.1.1.4'
O O 0.0106 0.0060 'International Tables Vol C Tables 4.2.6.8 and 6.1.1.4'
Cl Cl 0.1484 0.1585 'International Tables Vol C Tables 4.2.6.8 and 6.1.1.4'

loop_
_geom_angle_atom_site_label_1
_geom_angle_atom_site_label_2
_geom_angle_atom_site_label_3
_geom_angle
C2 C1 C6 122.2(2)
C2 C1 Cl1 118.79(18)
C6 C1 Cl1 119.02(19)
C1 C2 C3 119.6(2)
C1 C2 H2 120.2
C3 C2 H2 120.2
C4 C3 C2 119.3(2)
C4 C3 H3 120.4
C2 C3 H3 120.4
C3 C4 C5 120.6(2)
C3 C4 C19 131.1(2)
C5 C4 C19 108.2(2)
C6 C5 C4 120.4(2)
C6 C5 C7 129.8(2)
C4 C5 C7 109.7(2)
C5 C6 C1 117.9(2)
C5 C6 H6 121.0
C1 C6 H6 121.0
C14 C7 C8 130.1(2)
C14 C7 C5 105.7(2)
C8 C7 C5 123.9(2)
C9 C8 C13 118.0(2)
C9 C8 C7 121.0(2)
C13 C8 C7 121.1(2)
C10 C9 C8 121.5(2)
C10 C9 H9 119.3
C8 C9 H9 119.3
C11 C10 C9 118.9(2)
C11 C10 H10 120.6
C9 C10 H10 120.6
C12 C11 C10 121.3(2)
C12 C11 Cl2 119.3(2)
C10 C11 Cl2 119.42(19)
C11 C12 C13 119.1(2)
C11 C12 H12 120.5
C13 C12 H12 120.5
C12 C13 C8 121.4(2)
C12 C13 H13 119.3
C8 C13 H13 119.3
C7 C14 N1 135.7(2)
C7 C14 C19 114.4(2)
N1 C14 C19 108.26(19)
O1 C15 N1 125.2(2)
O1 C15 C16 127.0(2)
N1 C15 C16 107.66(19)
C17 C16 C18 111.5(2)
C17 C16 C15 111.0(2)
C18 C16 C15 106.8(2)
C17 C16 C19 114.5(2)
C18 C16 C19 111.3(2)
C15 C16 C19 100.94(18)
C16 C17 H17A 109.5
C16 C17 H17B 109.5
H17A C17 H17B 109.5
C16 C17 H17C 109.5
H17A C17 H17C 109.5
H17B C17 H17C 109.5
C16 C18 H18A 109.5
C16 C18 H18B 109.5
H18A C18 H18B 109.5
C16 C18 H18C 109.5
H18A C18 H18C 109.5
H18B C18 H18C 109.5
C14 C19 C4 101.80(19)
C14 C19 C16 101.45(19)
C4 C19 C16 125.6(2)
C14 C19 H19 108.9
C4 C19 H19 108.9
C16 C19 H19 108.9
C25 C20 C21 120.3(2)
C25 C20 N1 119.8(2)
C21 C20 N1 119.9(2)
C22 C21 C20 119.6(2)
C22 C21 H21 120.2
C20 C21 H21 120.2
C21 C22 C23 120.3(2)
C21 C22 H22 119.9
C23 C22 H22 119.9
C22 C23 C24 120.0(2)
C22 C23 H23 120.0
C24 C23 H23 120.0
C25 C24 C23 120.0(2)
C25 C24 H24 120.0
C23 C24 H24 120.0
C24 C25 C20 119.7(2)
C24 C25 H25 120.1
C20 C25 H25 120.1
C14 N1 C15 109.60(19)
C14 N1 C20 125.43(19)
C15 N1 C20 124.85(19)

loop_
_geom_bond_atom_site_label_1
_geom_bond_atom_site_label_2
_geom_bond_distance
C1 C2 1.383(3)
C1 C6 1.392(3)
C1 Cl1 1.746(2)
C2 C3 1.396(3)
C2 H2 0.9500
C3 C4 1.377(3)
C3 H3 0.9500
C4 C5 1.413(3)
C4 C19 1.508(3)
C5 C6 1.384(3)
C5 C7 1.486(3)
C6 H6 0.9500
C7 C14 1.348(3)
C7 C8 1.479(3)
C8 C9 1.392(3)
C8 C13 1.395(3)
C9 C10 1.385(3)
C9 H9 0.9500
C10 C11 1.383(4)
C10 H10 0.9500
C11 C12 1.379(3)
C11 Cl2 1.745(3)
C12 C13 1.384(3)
C12 H12 0.9500
C13 H13 0.9500
C14 N1 1.395(3)
C14 C19 1.490(3)
C15 O1 1.206(3)
C15 N1 1.408(3)
C15 C16 1.540(3)
C16 C17 1.524(3)
C16 C18 1.536(3)
C16 C19 1.545(3)
C17 H17A 0.9800
C17 H17B 0.9800
C17 H17C 0.9800
C18 H18A 0.9800
C18 H18B 0.9800
C18 H18C 0.9800
C19 H19 1.0000
C20 C25 1.384(3)
C20 C21 1.389(3)
C20 N1 1.426(3)
C21 C22 1.378(3)
C21 H21 0.9500
C22 C23 1.382(4)
C22 H22 0.9500
C23 C24 1.385(3)
C23 H23 0.9500
C24 C25 1.381(3)
C24 H24 0.9500
C25 H25 0.9500
